data_4501255
loop_
_publ_author_name
'Seidel, Christiane'
'Ahlers, Ruth'
'Ruschewitz, Uwe'

_publ_section_title
;
 Coordination Polymers with Tetrafluoroterephthalate as Bridging Ligand
;
_journal_issue 11
_journal_name_full 'Crystal Growth &amp; Design'
_journal_page_first 5053
_journal_paper_doi 10.1021/cg200974h
_journal_volume 11
_journal_year 2011
_chemical_formula_moiety 'C24 H20 F8 N2 O11 Zn2'
_chemical_formula_sum 'C24 H20 F8 N2 O11 Zn2'
_chemical_formula_weight 795.16
_chemical_name_systematic
; 
 ? 
;
_space_group_IT_number 4
_symmetry_cell_setting monoclinic
_symmetry_space_group_name_Hall 'P 2yb'
_symmetry_space_group_name_H-M 'P 1 21 1'
_atom_sites_solution_hydrogens geom
_atom_sites_solution_primary direct
_atom_sites_solution_secondary difmap
_audit_creation_method SHELXL-97
_cell_angle_alpha 90.00
_cell_angle_beta 101.727(15)
_cell_angle_gamma 90.00
_cell_formula_units_Z 2
_cell_length_a 8.2336(11)
_cell_length_b 19.402(2)
_cell_length_c 9.6970(12)
_cell_measurement_reflns_used 7231
_cell_measurement_temperature 293(2)
_cell_measurement_theta_max 56.3
_cell_measurement_theta_min 3.8
_cell_volume 1516.7(3)
_computing_molecular_graphics 'DIAMOND Brandenburg, 2001)'
_computing_structure_refinement 'SHELXL-97 (Sheldrick, 1997)'
_computing_structure_solution 'SIR 92 (Altomare, 1993)'
_diffrn_ambient_temperature 293(2)
_diffrn_measured_fraction_theta_full 0.985
_diffrn_measured_fraction_theta_max 0.985
_diffrn_measurement_device_type 'STOE IPDS I'
_diffrn_measurement_method 'f\ scans'
_diffrn_radiation_monochromator graphite
_diffrn_radiation_source 'fine-focus sealed tube'
_diffrn_radiation_type MoK\a
_diffrn_radiation_wavelength 0.71073
_diffrn_reflns_av_R_equivalents 0.0943
_diffrn_reflns_av_sigmaI/netI 0.0959
_diffrn_reflns_limit_h_max 10
_diffrn_reflns_limit_h_min -10
_diffrn_reflns_limit_k_max 25
_diffrn_reflns_limit_k_min -25
_diffrn_reflns_limit_l_max 12
_diffrn_reflns_limit_l_min -12
_diffrn_reflns_number 14213
_diffrn_reflns_theta_full 28.17
_diffrn_reflns_theta_max 28.17
_diffrn_reflns_theta_min 2.39
_diffrn_standards_decay_% none
_diffrn_standards_interval_time 0
_diffrn_standards_number 0
_exptl_absorpt_coefficient_mu 1.690
_exptl_absorpt_correction_T_max 0.8481
_exptl_absorpt_correction_T_min 0.4882
_exptl_absorpt_correction_type numerical
_exptl_absorpt_process_details
; 
(X-RED; Stoe & Cie, 2001; the crystal shape was optimized by 
X-SHAPE; Stoe & Cie, 1999) 
;
_exptl_crystal_colour colourless
_exptl_crystal_density_diffrn 1.741
_exptl_crystal_density_method 'not measured'
_exptl_crystal_description needles
_exptl_crystal_F_000 796
_exptl_crystal_size_max 0.78
_exptl_crystal_size_mid 0.29
_exptl_crystal_size_min 0.17
_refine_diff_density_max 0.557
_refine_diff_density_min -0.473
_refine_diff_density_rms 0.090
_refine_ls_abs_structure_details 'Flack H D (1983), Acta Cryst. A39, 876-881'
_refine_ls_abs_structure_Flack -0.007(13)
_refine_ls_extinction_method none
_refine_ls_goodness_of_fit_ref 0.933
_refine_ls_hydrogen_treatment mixed
_refine_ls_matrix_type full
_refine_ls_number_parameters 438
_refine_ls_number_reflns 7231
_refine_ls_number_restraints 1
_refine_ls_restrained_S_all 0.933
_refine_ls_R_factor_all 0.0686
_refine_ls_R_factor_gt 0.0466
_refine_ls_shift/su_max 0.001
_refine_ls_shift/su_mean 0.000
_refine_ls_structure_factor_coef Fsqd
_refine_ls_weighting_details 'calc w=1/[\s^2^(Fo^2^)+(0.0527P)^2^+0.0000P] where P=(Fo^2^+2Fc^2^)/3'
_refine_ls_weighting_scheme calc
_refine_ls_wR_factor_gt 0.1017
_refine_ls_wR_factor_ref 0.1108
_reflns_number_gt 5463
_reflns_number_total 7231
_reflns_threshold_expression >2sigma(I)
_cod_data_source_file cg200974h_si_004.cif
_cod_data_source_block cs348
_cod_original_sg_symbol_H-M 'P 21'
_cod_database_code 4501255

loop_
_symmetry_equiv_pos_as_xyz
'x, y, z'
'-x, y+1/2, -z'

loop_
_atom_site_label
_atom_site_type_symbol
_atom_site_fract_x
_atom_site_fract_y
_atom_site_fract_z
_atom_site_U_iso_or_equiv
_atom_site_adp_type
_atom_site_occupancy
_atom_site_symmetry_multiplicity
_atom_site_calc_flag
_atom_site_refinement_flags
F1 F 0.4813(6) 0.9340(2) 0.6762(4) 0.0628(11) Uani 1 1 d .
F2 F 0.3943(5) 1.05938(19) 0.7482(4) 0.0598(10) Uani 1 1 d .
F3 F 0.6699(5) 1.01954(19) 1.2159(4) 0.0608(10) Uani 1 1 d .
F4 F 0.7636(5) 0.89490(18) 1.1421(4) 0.0555(10) Uani 1 1 d .
O1 O 0.6065(4) 0.78842(16) 0.9135(4) 0.0299(8) Uani 1 1 d .
O2 O 0.7803(6) 0.8339(2) 0.7962(6) 0.0606(14) Uani 1 1 d .
O3 O 0.3730(5) 1.11447(19) 1.0995(5) 0.0395(9) Uani 1 1 d .
O4 O 0.5500(5) 1.16299(19) 0.9831(5) 0.0426(9) Uani 1 1 d .
C1 C 0.5311(7) 0.9544(3) 0.8099(6) 0.0363(12) Uani 1 1 d .
C2 C 0.4846(7) 1.0184(3) 0.8464(6) 0.0346(11) Uani 1 1 d .
C3 C 0.5287(6) 1.0426(2) 0.9841(6) 0.0304(10) Uani 1 1 d .
C4 C 0.6214(6) 0.9988(3) 1.0816(6) 0.0363(12) Uani 1 1 d .
C5 C 0.6693(6) 0.9346(2) 1.0440(6) 0.0336(11) Uani 1 1 d .
C6 C 0.6238(6) 0.9105(3) 0.9079(6) 0.0316(11) Uani 1 1 d .
C7 C 0.6752(7) 0.8397(3) 0.8670(6) 0.0334(11) Uani 1 1 d .
C8 C 0.4794(6) 1.1135(3) 1.0256(5) 0.0311(11) Uani 1 1 d .
F5 F 0.0737(5) 0.83338(19) 0.2297(4) 0.0567(10) Uani 1 1 d .
F6 F 0.2205(5) 0.83284(19) 0.5009(4) 0.0556(10) Uani 1 1 d .
F7 F 0.3538(5) 0.59804(19) 0.4668(4) 0.0603(10) Uani 1 1 d .
F8 F 0.1997(5) 0.59821(17) 0.1963(3) 0.0500(9) Uani 1 1 d .
O5 O -0.1091(4) 0.7050(3) 0.0328(3) 0.0388(8) Uani 1 1 d .
O6 O 0.1234(4) 0.7258(2) -0.0405(4) 0.0389(9) Uani 1 1 d .
O7 O 0.3041(4) 0.7298(2) 0.7362(4) 0.0478(11) Uani 1 1 d .
O8 O 0.5388(4) 0.7067(2) 0.6589(3) 0.0383(8) Uani 1 1 d .
C9 C 0.1406(6) 0.7740(3) 0.2880(5) 0.0350(12) Uani 1 1 d .
C10 C 0.2171(6) 0.7742(3) 0.4276(5) 0.0335(12) Uani 1 1 d .
C11 C 0.2927(5) 0.7157(3) 0.4922(5) 0.0309(12) Uani 1 1 d .
C12 C 0.2865(6) 0.6571(3) 0.4112(5) 0.0340(11) Uani 1 1 d .
C13 C 0.2056(6) 0.6572(3) 0.2704(5) 0.0312(10) Uani 1 1 d .
C14 C 0.1323(5) 0.7154(3) 0.2066(5) 0.0284(11) Uani 1 1 d .
C15 C 0.0412(5) 0.7154(3) 0.0527(5) 0.0279(11) Uani 1 1 d .
C16 C 0.3873(6) 0.7172(3) 0.6448(5) 0.0308(11) Uani 1 1 d .
O9 O 0.4385(5) 0.7965(2) 1.1497(4) 0.0425(10) Uani 1 1 d .
N1 N 0.6333(6) 0.8036(3) 1.3502(5) 0.0540(15) Uani 1 1 d .
C17 C 0.5657(7) 0.7750(3) 1.2291(6) 0.0414(13) Uani 1 1 d .
H7 H 0.6167 0.7361 1.2012 0.050 Uiso 1 1 calc R
C18 C 0.7834(10) 0.7772(7) 1.4365(8) 0.100(4) Uani 1 1 d .
H1 H 0.8225 0.7388 1.3900 0.151 Uiso 1 1 calc R
H2 H 0.7616 0.7625 1.5255 0.151 Uiso 1 1 calc R
H3 H 0.8664 0.8127 1.4516 0.151 Uiso 1 1 calc R
C19 C 0.5669(12) 0.8679(5) 1.3953(10) 0.093(3) Uani 1 1 d .
H4 H 0.5460 0.8623 1.4885 0.140 Uiso 1 1 calc R
H5 H 0.4652 0.8793 1.3315 0.140 Uiso 1 1 calc R
H6 H 0.6458 0.9043 1.3954 0.140 Uiso 1 1 calc R
O11 O 0.2593(6) 0.8544(3) 0.8975(8) 0.076(2) Uani 1 1 d .
N2 N 0.0900(8) 0.9404(3) 0.8205(12) 0.085(3) Uani 1 1 d .
C20 C 0.0875(12) 0.9828(6) 0.9407(12) 0.099(3) Uani 1 1 d .
H20A H 0.1443 1.0253 0.9319 0.149 Uiso 1 1 calc R
H20B H 0.1419 0.9592 1.0244 0.149 Uiso 1 1 calc R
H20C H -0.0253 0.9924 0.9465 0.149 Uiso 1 1 calc R
C21 C -0.011(2) 0.9612(6) 0.6906(14) 0.124(5) Uani 1 1 d .
H21A H -0.1210 0.9706 0.7039 0.186 Uiso 1 1 calc R
H21B H -0.0142 0.9250 0.6226 0.186 Uiso 1 1 calc R
H21C H 0.0349 1.0020 0.6575 0.186 Uiso 1 1 calc R
C22 C 0.1630(11) 0.8808(5) 0.8108(10) 0.0345(19) Uani 0.60 1 d P
H22 H 0.1340 0.8577 0.7253 0.041 Uiso 0.60 1 calc PR
C22A C 0.209(2) 0.8886(9) 0.9283(19) 0.044(4) Uani 0.40 1 d P
H22A H 0.2232 0.8958 1.0248 0.053 Uiso 0.40 1 calc PR
O10 O 0.8972(4) 0.6812(2) 0.7347(4) 0.0403(9) Uani 1 1 d .
H10 H 0.8518 0.6785 0.8023 0.061 Uiso 1 1 calc R
C24 C 0.9291(18) 0.6146(7) 0.690(2) 0.169(8) Uani 1 1 d .
H24A H 1.0132 0.6207 0.6337 0.203 Uiso 1 1 calc R
H24B H 0.9831 0.5906 0.7743 0.203 Uiso 1 1 calc R
C23 C 0.830(3) 0.5727(10) 0.624(3) 0.255(14) Uani 1 1 d .
H23A H 0.7881 0.5898 0.5305 0.383 Uiso 1 1 calc R
H23B H 0.7397 0.5662 0.6714 0.383 Uiso 1 1 calc R
H23C H 0.8853 0.5295 0.6183 0.383 Uiso 1 1 calc R
Zn1 Zn 0.71509(6) 0.70412(2) 0.84297(6) 0.02315(12) Uani 1 1 d .
Zn2 Zn 0.36185(6) 0.76025(3) 0.94687(6) 0.02777(14) Uani 1 1 d .

loop_
_atom_site_aniso_label
_atom_site_aniso_U_11
_atom_site_aniso_U_22
_atom_site_aniso_U_33
_atom_site_aniso_U_23
_atom_site_aniso_U_13
_atom_site_aniso_U_12
F1 0.099(3) 0.049(2) 0.0362(19) -0.0182(17) 0.005(2) 0.010(2)
F2 0.093(3) 0.0416(19) 0.0365(18) -0.0018(16) -0.0076(19) 0.022(2)
F3 0.084(3) 0.051(2) 0.0352(19) -0.0134(17) -0.0156(18) 0.024(2)
F4 0.064(2) 0.0394(18) 0.054(2) 0.0041(17) -0.0087(18) 0.0210(17)
O1 0.0296(17) 0.0194(15) 0.041(2) -0.0029(15) 0.0069(15) -0.0024(13)
O2 0.066(3) 0.040(2) 0.090(4) -0.009(2) 0.049(3) -0.003(2)
O3 0.041(2) 0.0276(19) 0.052(3) -0.0025(18) 0.0158(19) 0.0039(16)
O4 0.057(2) 0.0251(19) 0.048(2) -0.0043(18) 0.016(2) -0.0048(18)
C1 0.044(3) 0.029(3) 0.038(3) -0.013(2) 0.012(2) -0.005(2)
C2 0.043(3) 0.027(2) 0.032(3) 0.000(2) 0.003(2) 0.006(2)
C3 0.032(2) 0.025(2) 0.033(3) 0.000(2) 0.004(2) 0.0037(19)
C4 0.040(3) 0.033(3) 0.035(3) -0.010(2) 0.006(2) -0.003(2)
C5 0.032(3) 0.025(2) 0.044(3) 0.002(2) 0.006(2) 0.0023(19)
C6 0.032(3) 0.025(2) 0.040(3) -0.002(2) 0.014(2) -0.004(2)
C7 0.037(3) 0.023(2) 0.040(3) -0.002(2) 0.007(2) -0.001(2)
C8 0.033(2) 0.029(3) 0.027(2) -0.006(2) -0.003(2) 0.007(2)
F5 0.075(2) 0.051(2) 0.0366(19) -0.0006(16) -0.0074(18) 0.0304(18)
F6 0.075(2) 0.054(2) 0.0324(17) -0.0188(16) -0.0027(17) 0.0153(18)
F7 0.085(3) 0.0430(18) 0.041(2) 0.0091(17) -0.0145(19) 0.0103(19)
F8 0.071(2) 0.0365(17) 0.0367(18) -0.0079(15) -0.0027(17) -0.0051(16)
O5 0.0195(14) 0.075(2) 0.0198(15) 0.004(2) 0.0001(12) -0.0023(19)
O6 0.0243(16) 0.072(3) 0.0212(16) -0.0023(17) 0.0057(13) -0.0092(15)
O7 0.0294(17) 0.095(3) 0.0182(16) -0.0083(19) 0.0040(14) -0.0119(18)
O8 0.0286(16) 0.061(2) 0.0214(16) -0.006(2) -0.0032(13) 0.0043(19)
C9 0.029(2) 0.044(3) 0.029(3) -0.003(2) -0.001(2) 0.008(2)
C10 0.029(2) 0.045(3) 0.024(2) -0.005(2) 0.0007(19) 0.005(2)
C11 0.023(2) 0.050(3) 0.018(2) -0.003(2) 0.0008(17) -0.001(2)
C12 0.035(3) 0.041(3) 0.023(3) 0.008(2) -0.002(2) 0.002(2)
C13 0.032(2) 0.036(3) 0.024(2) -0.003(2) 0.002(2) -0.007(2)
C14 0.0204(19) 0.045(3) 0.020(2) 0.003(2) 0.0045(17) -0.0023(19)
C15 0.022(2) 0.041(3) 0.019(2) -0.005(2) 0.0000(17) 0.0009(19)
C16 0.027(2) 0.045(3) 0.017(2) 0.003(2) -0.0033(17) -0.0049(19)
O9 0.036(2) 0.055(2) 0.035(2) -0.0136(19) 0.0044(17) -0.0028(17)
N1 0.043(3) 0.086(4) 0.031(3) -0.008(3) 0.006(2) -0.018(3)
C17 0.037(3) 0.056(4) 0.031(3) -0.003(3) 0.007(2) -0.007(3)
C18 0.061(4) 0.183(12) 0.047(4) 0.006(6) -0.014(4) -0.010(6)
C19 0.097(7) 0.116(8) 0.071(6) -0.042(6) 0.028(5) -0.030(6)
O11 0.042(3) 0.048(3) 0.138(6) 0.030(4) 0.019(3) 0.015(2)
N2 0.045(3) 0.040(3) 0.178(9) 0.010(5) 0.043(5) 0.007(3)
C20 0.084(6) 0.085(6) 0.110(8) 0.026(6) -0.027(6) -0.017(5)
C21 0.183(13) 0.086(8) 0.113(10) 0.014(7) 0.055(10) -0.007(8)
C22 0.036(4) 0.037(5) 0.032(5) -0.001(4) 0.010(4) 0.008(4)
C22A 0.037(8) 0.047(10) 0.049(10) 0.019(8) 0.007(7) -0.011(7)
O10 0.0321(18) 0.062(3) 0.0279(18) -0.0140(17) 0.0094(15) 0.0040(16)
C24 0.133(11) 0.103(9) 0.30(2) -0.103(13) 0.112(13) -0.014(8)
C23 0.29(3) 0.163(17) 0.35(3) -0.16(2) 0.14(3) -0.049(17)
Zn1 0.0204(2) 0.0256(2) 0.0219(3) -0.0009(3) 0.00061(18) 0.0005(2)
Zn2 0.0233(2) 0.0328(3) 0.0260(3) 0.0011(3) 0.0019(2) 0.0000(2)

loop_
_atom_type_symbol
_atom_type_description
_atom_type_scat_dispersion_real
_atom_type_scat_dispersion_imag
_atom_type_scat_source
C C 0.0033 0.0016 'International Tables Vol C Tables 4.2.6.8 and 6.1.1.4'
H H 0.0000 0.0000 'International Tables Vol C Tables 4.2.6.8 and 6.1.1.4'
F F 0.0171 0.0103 'International Tables Vol C Tables 4.2.6.8 and 6.1.1.4'
Zn Zn 0.2839 1.4301 'International Tables Vol C Tables 4.2.6.8 and 6.1.1.4'
N N 0.0061 0.0033 'International Tables Vol C Tables 4.2.6.8 and 6.1.1.4'
O O 0.0106 0.0060 'International Tables Vol C Tables 4.2.6.8 and 6.1.1.4'

loop_
_geom_angle_atom_site_label_1
_geom_angle_atom_site_label_2
_geom_angle_atom_site_label_3
_geom_angle
_geom_angle_site_symmetry_1
_geom_angle_site_symmetry_3
C7 O1 Zn1 104.5(3) . .
C7 O1 Zn2 137.9(3) . .
Zn1 O1 Zn2 109.25(14) . .
C8 O3 Zn1 120.8(3) . 2_657
C8 O4 Zn2 138.6(4) . 2_657
F1 C1 C2 118.2(5) . .
F1 C1 C6 120.1(5) . .
C2 C1 C6 121.7(5) . .
F2 C2 C1 119.8(5) . .
F2 C2 C3 118.6(4) . .
C1 C2 C3 121.5(5) . .
C4 C3 C2 116.7(5) . .
C4 C3 C8 121.3(5) . .
C2 C3 C8 122.0(5) . .
F3 C4 C5 118.9(5) . .
F3 C4 C3 119.6(5) . .
C5 C4 C3 121.5(5) . .
F4 C5 C6 119.4(5) . .
F4 C5 C4 119.1(5) . .
C6 C5 C4 121.6(5) . .
C5 C6 C1 117.0(5) . .
C5 C6 C7 121.5(5) . .
C1 C6 C7 121.5(5) . .
O2 C7 O1 123.2(5) . .
O2 C7 C6 120.1(5) . .
O1 C7 C6 116.6(5) . .
O4 C8 O3 128.1(5) . .
O4 C8 C3 116.6(4) . .
O3 C8 C3 115.3(5) . .
C15 O5 Zn1 129.2(3) . 1_454
C15 O6 Zn2 137.9(3) . 1_554
C16 O7 Zn2 134.5(3) . .
C16 O8 Zn1 127.9(3) . .
F5 C9 C10 118.5(5) . .
F5 C9 C14 119.7(4) . .
C10 C9 C14 121.8(5) . .
F6 C10 C9 118.8(5) . .
F6 C10 C11 119.8(4) . .
C9 C10 C11 121.3(5) . .
C12 C11 C10 117.3(4) . .
C12 C11 C16 121.4(5) . .
C10 C11 C16 121.3(5) . .
F7 C12 C11 120.9(4) . .
F7 C12 C13 118.2(5) . .
C11 C12 C13 120.9(5) . .
F8 C13 C14 119.6(4) . .
F8 C13 C12 118.7(5) . .
C14 C13 C12 121.6(5) . .
C13 C14 C9 117.1(4) . .
C13 C14 C15 121.8(5) . .
C9 C14 C15 121.1(5) . .
O5 C15 O6 126.0(4) . .
O5 C15 C14 115.6(4) . .
O6 C15 C14 118.4(4) . .
O8 C16 O7 129.5(4) . .
O8 C16 C11 114.0(4) . .
O7 C16 C11 116.5(4) . .
C17 O9 Zn2 122.2(4) . .
C17 N1 C18 121.8(7) . .
C17 N1 C19 120.6(6) . .
C18 N1 C19 117.3(7) . .
O9 C17 N1 124.3(6) . .
O9 C17 H7 117.8 . .
N1 C17 H7 117.8 . .
N1 C18 H1 109.5 . .
N1 C18 H2 109.5 . .
H1 C18 H2 109.5 . .
N1 C18 H3 109.5 . .
H1 C18 H3 109.5 . .
H2 C18 H3 109.5 . .
N1 C19 H4 109.5 . .
N1 C19 H5 109.5 . .
H4 C19 H5 109.5 . .
N1 C19 H6 109.5 . .
H4 C19 H6 109.5 . .
H5 C19 H6 109.5 . .
C22A O11 C22 66.7(13) . .
C22A O11 Zn2 144.4(14) . .
C22 O11 Zn2 139.9(7) . .
C22 N2 C21 112.3(11) . .
C22 N2 C20 130.3(10) . .
C21 N2 C20 117.3(8) . .
C22 N2 C22A 43.8(9) . .
C21 N2 C22A 155.9(11) . .
C20 N2 C22A 86.5(11) . .
N2 C20 H20A 109.5 . .
N2 C20 H20B 109.5 . .
H20A C20 H20B 109.5 . .
N2 C20 H20C 109.5 . .
H20A C20 H20C 109.5 . .
H20B C20 H20C 109.5 . .
N2 C21 H21A 109.5 . .
N2 C21 H21B 109.5 . .
H21A C21 H21B 109.5 . .
N2 C21 H21C 109.5 . .
H21A C21 H21C 109.5 . .
H21B C21 H21C 109.5 . .
O11 C22 N2 126.5(10) . .
O11 C22 H22 116.7 . .
N2 C22 H22 116.7 . .
O11 C22A N2 121.4(18) . .
O11 C22A H22A 119.3 . .
N2 C22A H22A 119.3 . .
C24 O10 Zn1 124.1(6) . .
C24 O10 H10 109.5 . .
Zn1 O10 H10 26.2 . .
C23 C24 O10 128.4(16) . .
C23 C24 H24A 105.2 . .
O10 C24 H24A 105.2 . .
C23 C24 H24B 105.2 . .
O10 C24 H24B 105.2 . .
H24A C24 H24B 105.9 . .
C24 C23 H23A 109.5 . .
C24 C23 H23B 109.5 . .
H23A C23 H23B 109.5 . .
C24 C23 H23C 109.5 . .
H23A C23 H23C 109.5 . .
H23B C23 H23C 109.5 . .
O3 Zn1 O10 107.37(16) 2_647 .
O3 Zn1 O1 113.10(14) 2_647 .
O10 Zn1 O1 139.48(15) . .
O3 Zn1 O8 91.80(18) 2_647 .
O10 Zn1 O8 91.24(14) . .
O1 Zn1 O8 89.49(15) . .
O3 Zn1 O5 89.26(18) 2_647 1_656
O10 Zn1 O5 90.29(14) . 1_656
O1 Zn1 O5 88.31(16) . 1_656
O8 Zn1 O5 177.79(19) . 1_656
O11 Zn2 O9 87.1(3) . .
O11 Zn2 O4 172.9(2) . 2_647
O9 Zn2 O4 88.81(17) . 2_647
O11 Zn2 O7 91.3(3) . .
O9 Zn2 O7 174.01(16) . .
O4 Zn2 O7 93.32(18) 2_647 .
O11 Zn2 O6 87.20(19) . 1_556
O9 Zn2 O6 99.27(15) . 1_556
O4 Zn2 O6 87.75(16) 2_647 1_556
O7 Zn2 O6 86.41(14) . 1_556
O11 Zn2 O1 95.30(17) . .
O9 Zn2 O1 86.74(15) . .
O4 Zn2 O1 90.24(14) 2_647 .
O7 Zn2 O1 87.65(14) . .
O6 Zn2 O1 173.61(14) 1_556 .

loop_
_geom_bond_atom_site_label_1
_geom_bond_atom_site_label_2
_geom_bond_distance
_geom_bond_site_symmetry_2
F1 C1 1.337(7) .
F2 C2 1.343(6) .
F3 C4 1.343(6) .
F4 C5 1.342(6) .
O1 C7 1.272(6) .
O1 Zn1 2.047(3) .
O1 Zn2 2.174(3) .
O2 C7 1.214(7) .
O3 C8 1.239(6) .
O3 Zn1 2.007(4) 2_657
O4 C8 1.236(7) .
O4 Zn2 2.086(4) 2_657
C1 C2 1.367(7) .
C1 C6 1.385(8) .
C2 C3 1.392(8) .
C3 C4 1.380(8) .
C3 C8 1.512(7) .
C4 C5 1.378(7) .
C5 C6 1.378(8) .
C6 C7 1.514(7) .
F5 C9 1.351(6) .
F6 C10 1.340(6) .
F7 C12 1.337(6) .
F8 C13 1.347(6) .
O5 C15 1.230(5) .
O5 Zn1 2.098(3) 1_454
O6 C15 1.250(6) .
O6 Zn2 2.101(3) 1_554
O7 C16 1.250(6) .
O7 Zn2 2.086(4) .
O8 C16 1.243(6) .
O8 Zn1 2.060(3) .
C9 C10 1.372(7) .
C9 C14 1.379(7) .
C10 C11 1.381(7) .
C11 C12 1.377(8) .
C11 C16 1.526(6) .
C12 C13 1.392(7) .
C13 C14 1.367(7) .
C14 C15 1.528(6) .
O9 C17 1.239(7) .
O9 Zn2 2.063(4) .
N1 C17 1.315(7) .
N1 C18 1.439(10) .
N1 C19 1.465(11) .
C17 H7 0.9300 .
C18 H1 0.9600 .
C18 H2 0.9600 .
C18 H3 0.9600 .
C19 H4 0.9600 .
C19 H5 0.9600 .
C19 H6 0.9600 .
O11 C22A 0.866(19) .
O11 C22 1.152(11) .
O11 Zn2 2.028(5) .
N2 C22 1.316(10) .
N2 C21 1.418(15) .
N2 C20 1.430(14) .
N2 C22A 1.627(19) .
C20 H20A 0.9600 .
C20 H20B 0.9600 .
C20 H20C 0.9600 .
C21 H21A 0.9600 .
C21 H21B 0.9600 .
C21 H21C 0.9600 .
C22 H22 0.9300 .
C22A H22A 0.9300 .
O10 C24 1.405(12) .
O10 Zn1 2.047(3) .
O10 H10 0.8200 .
C24 C23 1.23(2) .
C24 H24A 0.9700 .
C24 H24B 0.9700 .
C23 H23A 0.9600 .
C23 H23B 0.9600 .
C23 H23C 0.9600 .
Zn1 O3 2.007(4) 2_647
Zn1 O5 2.098(3) 1_656
Zn2 O4 2.086(4) 2_647
Zn2 O6 2.101(3) 1_556

loop_
_geom_torsion_atom_site_label_1
_geom_torsion_atom_site_label_2
_geom_torsion_atom_site_label_3
_geom_torsion_atom_site_label_4
_geom_torsion
_geom_torsion_site_symmetry_1
_geom_torsion_site_symmetry_4
F1 C1 C2 F2 -1.4(8) . .
C6 C1 C2 F2 -179.9(5) . .
F1 C1 C2 C3 178.6(5) . .
C6 C1 C2 C3 0.2(8) . .
F2 C2 C3 C4 -180.0(5) . .
C1 C2 C3 C4 0.0(8) . .
F2 C2 C3 C8 -0.5(8) . .
C1 C2 C3 C8 179.4(5) . .
C2 C3 C4 F3 179.0(5) . .
C8 C3 C4 F3 -0.4(8) . .
C2 C3 C4 C5 0.7(8) . .
C8 C3 C4 C5 -178.8(5) . .
F3 C4 C5 F4 -0.3(8) . .
C3 C4 C5 F4 178.1(5) . .
F3 C4 C5 C6 -179.9(5) . .
C3 C4 C5 C6 -1.5(8) . .
F4 C5 C6 C1 -178.0(5) . .
C4 C5 C6 C1 1.5(8) . .
F4 C5 C6 C7 1.1(7) . .
C4 C5 C6 C7 -179.4(5) . .
F1 C1 C6 C5 -179.3(5) . .
C2 C1 C6 C5 -0.9(8) . .
F1 C1 C6 C7 1.6(8) . .
C2 C1 C6 C7 -179.9(5) . .
Zn1 O1 C7 O2 0.5(7) . .
Zn2 O1 C7 O2 -142.1(5) . .
Zn1 O1 C7 C6 -177.7(4) . .
Zn2 O1 C7 C6 39.7(8) . .
C5 C6 C7 O2 -107.7(7) . .
C1 C6 C7 O2 71.3(8) . .
C5 C6 C7 O1 70.5(7) . .
C1 C6 C7 O1 -110.5(6) . .
Zn2 O4 C8 O3 35.3(9) 2_657 .
Zn2 O4 C8 C3 -144.2(4) 2_657 .
Zn1 O3 C8 O4 3.3(7) 2_657 .
Zn1 O3 C8 C3 -177.2(3) 2_657 .
C4 C3 C8 O4 108.5(6) . .
C2 C3 C8 O4 -71.0(7) . .
C4 C3 C8 O3 -71.1(6) . .
C2 C3 C8 O3 109.5(6) . .
F5 C9 C10 F6 0.9(7) . .
C14 C9 C10 F6 -179.9(5) . .
F5 C9 C10 C11 -177.8(5) . .
C14 C9 C10 C11 1.4(8) . .
F6 C10 C11 C12 -179.4(5) . .
C9 C10 C11 C12 -0.7(7) . .
F6 C10 C11 C16 -2.7(7) . .
C9 C10 C11 C16 176.0(5) . .
C10 C11 C12 F7 -178.6(5) . .
C16 C11 C12 F7 4.7(8) . .
C10 C11 C12 C13 -0.6(8) . .
C16 C11 C12 C13 -177.3(4) . .
F7 C12 C13 F8 -0.5(7) . .
C11 C12 C13 F8 -178.6(4) . .
F7 C12 C13 C14 179.4(5) . .
C11 C12 C13 C14 1.3(8) . .
F8 C13 C14 C9 179.3(5) . .
C12 C13 C14 C9 -0.6(7) . .
F8 C13 C14 C15 0.8(7) . .
C12 C13 C14 C15 -179.1(5) . .
F5 C9 C14 C13 178.5(5) . .
C10 C9 C14 C13 -0.7(7) . .
F5 C9 C14 C15 -3.0(7) . .
C10 C9 C14 C15 177.8(4) . .
Zn1 O5 C15 O6 -2.5(9) 1_454 .
Zn1 O5 C15 C14 177.5(4) 1_454 .
Zn2 O6 C15 O5 167.5(5) 1_554 .
Zn2 O6 C15 C14 -12.5(8) 1_554 .
C13 C14 C15 O5 93.4(6) . .
C9 C14 C15 O5 -85.0(6) . .
C13 C14 C15 O6 -86.6(6) . .
C9 C14 C15 O6 95.0(6) . .
Zn1 O8 C16 O7 1.4(9) . .
Zn1 O8 C16 C11 179.8(4) . .
Zn2 O7 C16 O8 14.9(10) . .
Zn2 O7 C16 C11 -163.5(4) . .
C12 C11 C16 O8 62.2(7) . .
C10 C11 C16 O8 -114.4(6) . .
C12 C11 C16 O7 -119.1(6) . .
C10 C11 C16 O7 64.3(7) . .
Zn2 O9 C17 N1 169.0(5) . .
C18 N1 C17 O9 -178.6(7) . .
C19 N1 C17 O9 -4.7(10) . .
C22A O11 C22 N2 12.8(14) . .
Zn2 O11 C22 N2 162.5(7) . .
C21 N2 C22 O11 174.6(10) . .
C20 N2 C22 O11 -10.7(15) . .
C22A N2 C22 O11 -9.0(10) . .
C22 O11 C22A N2 -9.7(10) . .
Zn2 O11 C22A N2 -155.7(10) . .
C22 N2 C22A O11 11.3(12) . .
C21 N2 C22A O11 20(3) . .
C20 N2 C22A O11 -170.0(16) . .
Zn1 O10 C24 C23 50(3) . .
C24 O10 Zn1 O3 10.3(11) . 2_647
C24 O10 Zn1 O1 -172.6(11) . .
C24 O10 Zn1 O8 -82.0(11) . .
C24 O10 Zn1 O5 99.6(11) . 1_656
C7 O1 Zn1 O3 -179.5(3) . 2_647
Zn2 O1 Zn1 O3 -25.0(2) . 2_647
C7 O1 Zn1 O10 3.6(4) . .
Zn2 O1 Zn1 O10 158.03(17) . .
C7 O1 Zn1 O8 -87.7(3) . .
Zn2 O1 Zn1 O8 66.71(18) . .
C7 O1 Zn1 O5 92.1(3) . 1_656
Zn2 O1 Zn1 O5 -113.50(18) . 1_656
C16 O8 Zn1 O3 70.9(5) . 2_647
C16 O8 Zn1 O10 178.3(5) . .
C16 O8 Zn1 O1 -42.2(5) . .
C16 O8 Zn1 O5 -48(4) . 1_656
C22A O11 Zn2 O9 -35(2) . .
C22 O11 Zn2 O9 -162.6(10) . .
C22A O11 Zn2 O4 20(3) . 2_647
C22 O11 Zn2 O4 -108(2) . 2_647
C22A O11 Zn2 O7 150(2) . .
C22 O11 Zn2 O7 23.2(10) . .
C22A O11 Zn2 O6 64(2) . 1_556
C22 O11 Zn2 O6 -63.1(10) . 1_556
C22A O11 Zn2 O1 -122(2) . .
C22 O11 Zn2 O1 111.0(10) . .
C17 O9 Zn2 O11 -150.5(5) . .
C17 O9 Zn2 O4 35.3(5) . 2_647
C17 O9 Zn2 O7 -75.6(19) . .
C17 O9 Zn2 O6 122.9(5) . 1_556
C17 O9 Zn2 O1 -55.0(5) . .
C16 O7 Zn2 O11 111.0(6) . .
C16 O7 Zn2 O9 36(2) . .
C16 O7 Zn2 O4 -74.4(6) . 2_647
C16 O7 Zn2 O6 -161.9(6) . 1_556
C16 O7 Zn2 O1 15.7(5) . .
C7 O1 Zn2 O11 -6.8(6) . .
Zn1 O1 Zn2 O11 -148.2(3) . .
C7 O1 Zn2 O9 -93.6(5) . .
Zn1 O1 Zn2 O9 124.95(19) . .
C7 O1 Zn2 O4 177.6(5) . 2_647
Zn1 O1 Zn2 O4 36.16(19) . 2_647
C7 O1 Zn2 O7 84.3(5) . .
Zn1 O1 Zn2 O7 -57.15(19) . .
C7 O1 Zn2 O6 106.0(14) . 1_556
Zn1 O1 Zn2 O6 -35.4(14) . 1_556
